data_4511515
loop_
_publ_author_name
'Babu, N. Jagadeesh'
'Nangia, Ashwini'

_publ_section_title
;
 MultipleZ&#x2018; in Carboxylic Acid&#x2212;Pyridine Trimer Synthon and
 Kagom\'e Lattice in the Structure of 5-Methylpyrazine-2,3-dicarboxylic
 Acid
;
_journal_issue 9
_journal_name_full 'Crystal Growth &amp; Design'
_journal_page_first 1995
_journal_paper_doi 10.1021/cg060180+
_journal_volume 6
_journal_year 2006
_chemical_formula_moiety 'C7 H6 N2 O4'
_chemical_formula_sum 'C7 H6 N2 O4'
_chemical_formula_weight 182.14
_chemical_name_common 'Methylpyrazine dicarboxylic acid'
_chemical_name_systematic
; 
 5-Methyl-pyrazine-2, 3-dicarboxylic acid  
;
_space_group_IT_number 170
_symmetry_cell_setting hexagonal
_symmetry_space_group_name_Hall 'P 65'
_symmetry_space_group_name_H-M 'P 65'
_atom_sites_solution_hydrogens geom
_atom_sites_solution_primary direct
_atom_sites_solution_secondary difmap
_audit_creation_method SHELXL-97
_cell_angle_alpha 90.00
_cell_angle_beta 90.00
_cell_angle_gamma 120.00
_cell_formula_units_Z 18
_cell_length_a 13.6919(16)
_cell_length_b 13.6919(16)
_cell_length_c 21.789(5)
_cell_measurement_reflns_used 3046
_cell_measurement_temperature 298(2)
_cell_measurement_theta_max 21.66
_cell_measurement_theta_min 2.54
_cell_volume 3537.5(10)
_computing_cell_refinement 'Bruker SMART'
_computing_data_collection 'Bruker SMART'
_computing_data_reduction 'Bruker SAINT'
_computing_molecular_graphics 'Bruker SHELXTL'
_computing_publication_material 'Bruker SHELXTL'
_computing_structure_refinement 'SHELXL-97 (Sheldrick, 1997)'
_computing_structure_solution 'SHELXS-97 (Sheldrick, 1990)'
_diffrn_ambient_temperature 298(2)
_diffrn_measured_fraction_theta_full 0.983
_diffrn_measured_fraction_theta_max 0.983
_diffrn_measurement_device_type 'CCD area detector'
_diffrn_measurement_method 'phi and omega scans'
_diffrn_radiation_monochromator graphite
_diffrn_radiation_source 'fine-focus sealed tube'
_diffrn_radiation_type MoK\a
_diffrn_radiation_wavelength 0.71073
_diffrn_reflns_av_R_equivalents 0.0689
_diffrn_reflns_av_sigmaI/netI 0.0310
_diffrn_reflns_limit_h_max 16
_diffrn_reflns_limit_h_min -16
_diffrn_reflns_limit_k_max 16
_diffrn_reflns_limit_k_min -16
_diffrn_reflns_limit_l_max 26
_diffrn_reflns_limit_l_min -26
_diffrn_reflns_number 22252
_diffrn_reflns_theta_full 26.05
_diffrn_reflns_theta_max 26.05
_diffrn_reflns_theta_min 1.72
_exptl_absorpt_coefficient_mu 0.129
_exptl_absorpt_correction_T_max 0.9872
_exptl_absorpt_correction_T_min 0.9490
_exptl_absorpt_correction_type multi-scan
_exptl_absorpt_process_details 'Bruker AXS SADABS program'
_exptl_crystal_colour brown
_exptl_crystal_density_diffrn 1.539
_exptl_crystal_density_method 'not measured'
_exptl_crystal_description diamonded
_exptl_crystal_F_000 1692
_exptl_crystal_size_max 0.41
_exptl_crystal_size_mid 0.14
_exptl_crystal_size_min 0.10
_refine_diff_density_max 0.231
_refine_diff_density_min -0.208
_refine_diff_density_rms 0.051
_refine_ls_abs_structure_details 'Flack H D (1983), Acta Cryst. A39, 876-881'
_refine_ls_abs_structure_Flack 0(10)
_refine_ls_extinction_method none
_refine_ls_goodness_of_fit_ref 1.313
_refine_ls_hydrogen_treatment mixed
_refine_ls_matrix_type full
_refine_ls_number_parameters 379
_refine_ls_number_reflns 2351
_refine_ls_number_restraints 1
_refine_ls_restrained_S_all 1.313
_refine_ls_R_factor_all 0.0861
_refine_ls_R_factor_gt 0.0730
_refine_ls_shift/su_max 0.001
_refine_ls_shift/su_mean 0.000
_refine_ls_structure_factor_coef Fsqd
_refine_ls_weighting_details 'calc w=1/[\s^2^(Fo^2^)+(0.0526P)^2^+1.0263P] where P=(Fo^2^+2Fc^2^)/3'
_refine_ls_weighting_scheme calc
_refine_ls_wR_factor_gt 0.1382
_refine_ls_wR_factor_ref 0.1428
_reflns_number_gt 2002
_reflns_number_total 2351
_reflns_threshold_expression >2sigma(I)
_cod_data_source_file cg060180%2Bsi20060630_013841.cif
_cod_data_source_block an194_m
_cod_depositor_comments
;
The following automatic conversions were performed:

'_symmetry_cell_setting' value 'Hexagonal' changed to 'hexagonal'
according to
/usr/data/users/saulius/automatic-downloads/retrospective/ACS/lib/dictionaries/cif_core.dic
dictionary named 'cif_core.dic' version 2.4.2 from 2011-04-26.

Automatic conversion script
Id: cif_fix_values 2281 2013-09-26 08:29:07Z andrius 
;
_cod_original_sg_symbol_H-M 'P6(5)   '
_cod_database_code 4511515

loop_
_symmetry_equiv_pos_as_xyz
'x, y, z'
'-y, x-y, z+2/3'
'-x+y, -x, z+1/3'
'-x, -y, z+1/2'
'y, -x+y, z+1/6'
'x-y, x, z+5/6'

loop_
_atom_site_label
_atom_site_type_symbol
_atom_site_fract_x
_atom_site_fract_y
_atom_site_fract_z
_atom_site_U_iso_or_equiv
_atom_site_adp_type
_atom_site_occupancy
_atom_site_symmetry_multiplicity
_atom_site_calc_flag
_atom_site_refinement_flags
N1 N 0.2274(4) 0.2822(4) 0.1042(2) 0.0349(11) Uani 1 1 d .
N3 N 0.8435(4) 0.6020(4) 0.0968(2) 0.0426(12) Uani 1 1 d .
C5 C 0.1157(4) 0.2353(4) 0.1113(3) 0.0353(12) Uani 1 1 d .
C9 C 0.4775(5) 0.8660(5) 0.0913(3) 0.0406(14) Uani 1 1 d .
C17 C 0.7832(5) 0.4917(5) 0.0934(3) 0.0458(15) Uani 1 1 d .
H17 H 0.7050 0.4579 0.0931 0.055 Uiso 1 1 calc R
O3 O -0.1239(3) 0.1174(3) 0.1348(2) 0.0572(12) Uani 1 1 d .
C2 C 0.2709(4) 0.2160(5) 0.0974(3) 0.0362(13) Uani 1 1 d .
N5 N 0.6410(3) 0.8498(4) 0.1044(2) 0.0387(11) Uani 1 1 d .
N2 N 0.0907(4) 0.0540(4) 0.1059(3) 0.0461(13) Uani 1 1 d .
C6 C 0.0471(5) 0.1192(4) 0.1124(3) 0.0385(13) Uani 1 1 d .
N4 N 0.9430(4) 0.4709(4) 0.0914(2) 0.0382(11) Uani 1 1 d .
N6 N 0.4152(4) 0.7555(4) 0.0803(2) 0.0366(11) Uani 1 1 d .
C20 C 0.9562(4) 0.6490(5) 0.0973(3) 0.0385(13) Uani 1 1 d .
C19 C 1.0059(4) 0.5831(4) 0.0955(3) 0.0367(13) Uani 1 1 d .
C3 C 0.1999(5) 0.1010(5) 0.0985(3) 0.0476(16) Uani 1 1 d .
H3 H 0.2309 0.0546 0.0936 0.057 Uiso 1 1 calc R
C13 C 0.5774(4) 0.7384(5) 0.0939(2) 0.0357(13) Uani 1 1 d .
C12 C 0.4637(4) 0.6916(4) 0.0823(2) 0.0337(12) Uani 1 1 d .
O12 O 0.9634(4) 0.8203(4) 0.1034(4) 0.092(2) Uani 1 1 d .
C7 C -0.0803(4) 0.0648(5) 0.1199(3) 0.0387(13) Uani 1 1 d .
O1 O 0.0344(4) 0.3359(4) 0.0703(2) 0.0510(12) Uani 1 1 d .
O7 O 0.5913(3) 0.5792(3) 0.0658(2) 0.0594(13) Uani 1 1 d .
O10 O 1.1845(4) 0.6493(5) 0.0540(3) 0.0752(16) Uani 1 1 d .
O6 O 0.3680(4) 0.5070(4) 0.1185(2) 0.0495(11) Uani 1 1 d .
O8 O 0.7290(4) 0.7172(4) 0.1189(3) 0.0654(16) Uani 1 1 d .
C16 C 0.8315(5) 0.4230(5) 0.0900(3) 0.0379(13) Uani 1 1 d .
C10 C 0.5923(5) 0.9101(5) 0.1038(3) 0.0400(14) Uani 1 1 d .
H10 H 0.6359 0.9868 0.1120 0.048 Uiso 1 1 calc R
O4 O -0.1287(4) -0.0398(4) 0.1069(3) 0.0809(19) Uani 1 1 d .
C11 C 0.3861(5) 0.5681(5) 0.0697(3) 0.0427(14) Uani 1 1 d .
C21 C 1.0235(5) 0.7747(5) 0.1010(3) 0.0426(14) Uani 1 1 d .
O11 O 1.1225(4) 0.8236(4) 0.1006(4) 0.091(2) Uani 1 1 d .
C18 C 1.1314(5) 0.6311(5) 0.1054(3) 0.0422(15) Uani 1 1 d .
C4 C 0.0737(4) 0.3164(4) 0.1211(3) 0.0358(13) Uani 1 1 d .
O9 O 1.1713(4) 0.6452(5) 0.1545(3) 0.0758(16) Uani 1 1 d .
O5 O 0.3437(5) 0.5345(4) 0.0206(2) 0.0827(18) Uani 1 1 d .
O2 O 0.0812(5) 0.3615(4) 0.1688(2) 0.0706(15) Uani 1 1 d .
C1 C 0.3959(5) 0.2680(5) 0.0898(3) 0.0518(17) Uani 1 1 d .
H1D H 0.4123 0.2533 0.0491 0.078 Uiso 1 1 calc R
H1B H 0.4242 0.2362 0.1193 0.078 Uiso 1 1 calc R
H1C H 0.4315 0.3480 0.0961 0.078 Uiso 1 1 calc R
C15 C 0.7612(5) 0.2970(5) 0.0868(3) 0.0524(17) Uani 1 1 d .
H15A H 0.7404 0.2743 0.0449 0.079 Uiso 1 1 calc R
H15B H 0.6943 0.2721 0.1110 0.079 Uiso 1 1 calc R
H15C H 0.8037 0.2640 0.1023 0.079 Uiso 1 1 calc R
C14 C 0.6328(4) 0.6687(5) 0.0908(3) 0.0422(15) Uani 1 1 d .
C8 C 0.4253(6) 0.9372(6) 0.0910(3) 0.0571(18) Uani 1 1 d .
H8D H 0.3517 0.8964 0.0728 0.086 Uiso 1 1 calc R
H8B H 0.4713 1.0043 0.0677 0.086 Uiso 1 1 calc R
H8C H 0.4186 0.9573 0.1324 0.086 Uiso 1 1 calc R
H10A H 1.258(8) 0.676(7) 0.058(4) 0.09(3) Uiso 1 1 d .
H1A H 0.003(5) 0.375(5) 0.077(2) 0.032(15) Uiso 1 1 d .
H12A H 1.003(6) 0.886(7) 0.096(4) 0.07(2) Uiso 1 1 d .
H4A H -0.213(7) -0.079(6) 0.116(4) 0.08(2) Uiso 1 1 d .
H8A H 0.759(5) 0.689(5) 0.109(3) 0.038(19) Uiso 1 1 d .
H6A H 0.311(6) 0.441(6) 0.109(3) 0.06(2) Uiso 1 1 d .

loop_
_atom_site_aniso_label
_atom_site_aniso_U_11
_atom_site_aniso_U_22
_atom_site_aniso_U_33
_atom_site_aniso_U_23
_atom_site_aniso_U_13
_atom_site_aniso_U_12
N1 0.030(2) 0.029(2) 0.041(3) 0.000(2) -0.003(2) 0.011(2)
N3 0.037(3) 0.026(3) 0.064(3) -0.004(2) -0.005(2) 0.015(2)
C5 0.032(3) 0.031(3) 0.039(3) -0.001(2) -0.006(2) 0.013(2)
C9 0.043(3) 0.041(3) 0.041(3) 0.001(3) 0.003(3) 0.024(3)
C17 0.031(3) 0.049(4) 0.058(4) 0.002(3) 0.003(3) 0.020(3)
O3 0.034(2) 0.038(2) 0.099(4) -0.004(2) -0.001(2) 0.017(2)
C2 0.028(3) 0.038(3) 0.042(3) 0.000(3) -0.003(2) 0.016(3)
N5 0.024(2) 0.029(2) 0.054(3) -0.005(2) 0.000(2) 0.007(2)
N2 0.033(3) 0.024(2) 0.078(4) -0.006(2) -0.006(3) 0.012(2)
C6 0.038(3) 0.025(3) 0.053(4) -0.005(3) -0.003(3) 0.015(2)
N4 0.044(3) 0.031(2) 0.046(3) 0.001(2) 0.001(2) 0.023(2)
N6 0.031(2) 0.038(3) 0.040(3) 0.001(2) 0.005(2) 0.016(2)
C20 0.027(3) 0.032(3) 0.052(4) -0.005(3) -0.003(3) 0.012(2)
C19 0.034(3) 0.028(3) 0.049(3) 0.000(2) -0.003(3) 0.016(2)
C3 0.033(3) 0.033(3) 0.082(5) -0.002(3) -0.004(3) 0.020(3)
C13 0.027(3) 0.037(3) 0.038(3) 0.003(2) 0.007(2) 0.012(2)
C12 0.026(3) 0.034(3) 0.035(3) 0.002(2) 0.000(2) 0.011(2)
O12 0.042(3) 0.026(3) 0.209(8) -0.003(4) 0.013(4) 0.016(2)
C7 0.021(3) 0.030(3) 0.060(4) -0.002(3) -0.004(3) 0.009(2)
O1 0.076(3) 0.058(3) 0.048(3) 0.001(2) 0.001(2) 0.055(3)
O7 0.042(3) 0.039(3) 0.090(4) -0.027(2) -0.004(2) 0.016(2)
O10 0.042(3) 0.105(5) 0.073(4) 0.001(3) 0.005(3) 0.033(3)
O6 0.049(3) 0.033(2) 0.046(3) -0.001(2) 0.001(2) 0.005(2)
O8 0.040(3) 0.051(3) 0.113(5) -0.026(3) -0.015(3) 0.029(2)
C16 0.032(3) 0.038(3) 0.039(3) -0.007(3) 0.002(2) 0.014(3)
C10 0.037(3) 0.028(3) 0.044(3) -0.004(2) 0.002(3) 0.008(3)
O4 0.029(2) 0.031(2) 0.170(6) -0.032(3) 0.001(3) 0.005(2)
C11 0.028(3) 0.040(3) 0.049(4) 0.002(3) -0.002(3) 0.008(3)
C21 0.037(3) 0.028(3) 0.063(4) -0.002(3) 0.000(3) 0.017(3)
O11 0.044(3) 0.030(2) 0.198(7) -0.002(3) -0.010(4) 0.018(2)
C18 0.039(3) 0.027(3) 0.065(5) 0.003(3) 0.006(3) 0.020(3)
C4 0.026(3) 0.025(3) 0.051(4) -0.001(3) -0.003(3) 0.009(2)
O9 0.052(3) 0.102(4) 0.063(3) -0.003(3) -0.019(3) 0.031(3)
O5 0.098(4) 0.049(3) 0.061(3) -0.005(2) -0.039(3) 0.006(3)
O2 0.095(4) 0.080(4) 0.062(3) -0.032(3) -0.024(3) 0.063(3)
C1 0.038(4) 0.042(4) 0.076(5) 0.004(3) 0.004(3) 0.020(3)
C15 0.049(4) 0.032(3) 0.060(4) -0.001(3) 0.009(3) 0.008(3)
C14 0.021(3) 0.042(4) 0.054(4) 0.005(3) 0.011(3) 0.008(3)
C8 0.067(4) 0.054(4) 0.060(4) -0.007(3) -0.007(4) 0.038(4)

loop_
_atom_type_symbol
_atom_type_description
_atom_type_scat_dispersion_real
_atom_type_scat_dispersion_imag
_atom_type_scat_source
C C 0.0033 0.0000 'International Tables Vol C Tables 4.2.6.8 and 6.1.1.4'
H H 0.0000 0.0000 'International Tables Vol C Tables 4.2.6.8 and 6.1.1.4'
N N 0.0061 0.0000 'International Tables Vol C Tables 4.2.6.8 and 6.1.1.4'
O O 0.0106 0.0000 'International Tables Vol C Tables 4.2.6.8 and 6.1.1.4'

loop_
_geom_angle_atom_site_label_1
_geom_angle_atom_site_label_2
_geom_angle_atom_site_label_3
_geom_angle
C2 N1 C5 118.9(4)
C17 N3 C20 117.6(5)
N1 C5 C6 120.6(5)
N1 C5 C4 115.5(4)
C6 C5 C4 123.9(5)
N6 C9 C10 117.8(5)
N6 C9 C8 120.2(5)
C10 C9 C8 121.9(6)
N3 C17 C16 122.8(5)
N3 C17 H17 118.6
C16 C17 H17 118.6
N1 C2 C3 118.8(5)
N1 C2 C1 119.1(5)
C3 C2 C1 122.1(5)
C10 N5 C13 118.2(4)
C3 N2 C6 118.5(5)
N2 C6 C5 120.3(5)
N2 C6 C7 118.7(5)
C5 C6 C7 121.1(5)
C16 N4 C19 119.4(5)
C9 N6 C12 119.4(5)
N3 C20 C19 120.8(5)
N3 C20 C21 116.8(5)
C19 C20 C21 122.3(5)
N4 C19 C20 120.7(5)
N4 C19 C18 116.5(5)
C20 C19 C18 122.4(5)
N2 C3 C2 123.0(5)
N2 C3 H3 118.5
C2 C3 H3 118.5
N5 C13 C12 119.8(5)
N5 C13 C14 119.1(4)
C12 C13 C14 120.9(5)
N6 C12 C13 121.1(5)
N6 C12 C11 115.3(4)
C13 C12 C11 123.5(5)
C21 O12 H12A 108(5)
O3 C7 O4 127.4(5)
O3 C7 C6 122.1(5)
O4 C7 C6 110.5(5)
C4 O1 H1A 112(4)
C18 O10 H10A 114(6)
C11 O6 H6A 105(5)
C14 O8 H8A 106(5)
N4 C16 C17 118.8(5)
N4 C16 C15 119.2(5)
C17 C16 C15 122.0(5)
N5 C10 C9 123.6(5)
N5 C10 H10 118.2
C9 C10 H10 118.2
C7 O4 H4A 112(4)
O5 C11 O6 125.9(6)
O5 C11 C12 121.9(6)
O6 C11 C12 112.1(5)
O11 C21 O12 125.0(5)
O11 C21 C20 121.8(5)
O12 C21 C20 113.2(5)
O9 C18 O10 126.1(6)
O9 C18 C19 122.3(6)
O10 C18 C19 111.5(6)
O2 C4 O1 124.7(5)
O2 C4 C5 123.0(5)
O1 C4 C5 112.2(5)
C2 C1 H1D 109.5
C2 C1 H1B 109.5
H1D C1 H1B 109.5
C2 C1 H1C 109.5
H1D C1 H1C 109.5
H1B C1 H1C 109.5
C16 C15 H15A 109.5
C16 C15 H15B 109.5
H15A C15 H15B 109.5
C16 C15 H15C 109.5
H15A C15 H15C 109.5
H15B C15 H15C 109.5
O7 C14 O8 125.7(6)
O7 C14 C13 123.0(5)
O8 C14 C13 111.3(5)
C9 C8 H8D 109.5
C9 C8 H8B 109.5
H8D C8 H8B 109.5
C9 C8 H8C 109.5
H8D C8 H8C 109.5
H8B C8 H8C 109.5

loop_
_geom_bond_atom_site_label_1
_geom_bond_atom_site_label_2
_geom_bond_distance
N1 C2 1.318(7)
N1 C5 1.339(7)
N3 C17 1.312(7)
N3 C20 1.343(7)
C5 C6 1.385(7)
C5 C4 1.499(8)
C9 N6 1.335(7)
C9 C10 1.399(8)
C9 C8 1.470(8)
C17 C16 1.396(8)
C17 H17 0.9300
O3 C7 1.188(7)
C2 C3 1.376(8)
C2 C1 1.499(8)
N5 C10 1.295(7)
N5 C13 1.346(7)
N2 C3 1.310(7)
N2 C6 1.306(7)
C6 C7 1.525(8)
N4 C16 1.327(7)
N4 C19 1.336(7)
N6 C12 1.337(7)
C20 C19 1.377(7)
C20 C21 1.494(8)
C19 C18 1.517(8)
C3 H3 0.9300
C13 C12 1.380(7)
C13 C14 1.488(8)
C12 C11 1.506(8)
O12 C21 1.258(7)
O12 H12A 0.80(8)
C7 O4 1.272(7)
O1 C4 1.315(7)
O1 H1A 0.84(6)
O7 C14 1.193(7)
O10 C18 1.290(8)
O10 H10A 0.89(9)
O6 C11 1.296(8)
O6 H6A 0.87(7)
O8 C14 1.294(7)
O8 H8A 0.72(6)
C16 C15 1.498(8)
C10 H10 0.9300
O4 H4A 1.02(8)
C11 O5 1.195(8)
C21 O11 1.175(7)
C18 O9 1.172(8)
C4 O2 1.187(7)
C1 H1D 0.9600
C1 H1B 0.9600
C1 H1C 0.9600
C15 H15A 0.9600
C15 H15B 0.9600
C15 H15C 0.9600
C8 H8D 0.9600
C8 H8B 0.9600
C8 H8C 0.9600
